data_2016956
loop_
_publ_author_name
'Yang, Ming-Hua'

_publ_section_title
;
 A novel three-dimensional copper(I) coordination polymer constructed
 from a copper--bromide net and nicotinic acid ligands
;
_journal_coeditor_code FN3010
_journal_issue 2
_journal_name_full 'Acta Crystallographica Section C'
_journal_page_first m59
_journal_page_last m61
_journal_paper_doi 10.1107/S0108270108043400
_journal_volume 65
_journal_year 2009
_chemical_formula_iupac '[Cu Br (C6 H5 N O2)]'
_chemical_formula_moiety 'C6 H5 Br Cu N O2'
_chemical_formula_sum 'C6 H5 Br Cu N O2'
_chemical_formula_weight 266.56
_chemical_name_systematic
;
poly[\m~3~-bromido-(pyridine-3-carboxylato-\kN)copper(I)]
;
_space_group_IT_number 14
_symmetry_cell_setting monoclinic
_symmetry_space_group_name_Hall '-P 2yn'
_symmetry_space_group_name_H-M 'P 1 21/n 1'
_atom_sites_solution_hydrogens geom
_atom_sites_solution_primary direct
_atom_sites_solution_secondary difmap
_audit_creation_method SHELXL-97
_cell_angle_alpha 90.00
_cell_angle_beta 93.0010(10)
_cell_angle_gamma 90.00
_cell_formula_units_Z 4
_cell_length_a 3.8738(5)
_cell_length_b 30.379(4)
_cell_length_c 6.30550(10)
_cell_measurement_reflns_used 3600
_cell_measurement_temperature 273(2)
_cell_measurement_theta_max 28
_cell_measurement_theta_min 1.36
_cell_volume 741.03(14)
_computing_cell_refinement 'SAINT (Bruker, 2004)'
_computing_data_collection 'APEX2 (Bruker, 2004)'
_computing_data_reduction 'SAINT (Bruker, 2004)'
_computing_molecular_graphics 'XP in SHELXTL (Sheldrick, 2008)'
_computing_publication_material 'SHELXTL (Sheldrick, 2008)'
_computing_structure_refinement 'SHELXL97 (Sheldrick, 2008)'
_computing_structure_solution 'SHELXS97 (Sheldrick, 2008)'
_diffrn_ambient_temperature 273(2)
_diffrn_measured_fraction_theta_full 0.999
_diffrn_measured_fraction_theta_max 0.999
_diffrn_measurement_device_type 'Bruker APEXII area-detector diffractometer'
_diffrn_measurement_method '\f and \w scan'
_diffrn_radiation_monochromator graphite
_diffrn_radiation_source 'fine-focus sealed tube'
_diffrn_radiation_type MoK\a
_diffrn_radiation_wavelength 0.71073
_diffrn_reflns_av_R_equivalents 0.0322
_diffrn_reflns_av_sigmaI/netI 0.0242
_diffrn_reflns_limit_h_max 4
_diffrn_reflns_limit_h_min -4
_diffrn_reflns_limit_k_max 38
_diffrn_reflns_limit_k_min -34
_diffrn_reflns_limit_l_max 8
_diffrn_reflns_limit_l_min -7
_diffrn_reflns_number 9966
_diffrn_reflns_theta_full 26.99
_diffrn_reflns_theta_max 26.99
_diffrn_reflns_theta_min 2.68
_diffrn_standards_number 0
_exptl_absorpt_coefficient_mu 8.279
_exptl_absorpt_correction_T_max 0.295
_exptl_absorpt_correction_T_min 0.169
_exptl_absorpt_correction_type multi-scan
_exptl_absorpt_process_details '(SADABS; Sheldrick, 1996)'
_exptl_crystal_colour blue
_exptl_crystal_density_diffrn 2.389
_exptl_crystal_density_method 'not measured'
_exptl_crystal_description block
_exptl_crystal_F_000 512
_exptl_crystal_size_max 0.24
_exptl_crystal_size_mid 0.19
_exptl_crystal_size_min 0.15
_refine_diff_density_max 1.049
_refine_diff_density_min -0.726
_refine_ls_extinction_method none
_refine_ls_goodness_of_fit_ref 1.043
_refine_ls_hydrogen_treatment constr
_refine_ls_matrix_type full
_refine_ls_number_parameters 101
_refine_ls_number_reflns 1604
_refine_ls_number_restraints 0
_refine_ls_restrained_S_all 1.043
_refine_ls_R_factor_all 0.0447
_refine_ls_R_factor_gt 0.0336
_refine_ls_shift/su_max 0.000
_refine_ls_shift/su_mean 0.000
_refine_ls_structure_factor_coef Fsqd
_refine_ls_weighting_details 'calc w=1/[\s^2^(Fo^2^)+(0.0354P)^2^+2.5675P] where P=(Fo^2^+2Fc^2^)/3'
_refine_ls_weighting_scheme calc
_refine_ls_wR_factor_gt 0.0854
_refine_ls_wR_factor_ref 0.0921
_reflns_number_gt 1314
_reflns_number_total 1604
_reflns_threshold_expression >2sigma(I)
_cod_data_source_file fn3010.cif
_cod_data_source_block I
_cod_depositor_comments
;
The following automatic conversions were performed:
'_symmetry_cell_setting' value 'Monoclinic' changed to 'monoclinic'
according to '/home/saulius/struct/CIF-dictionaries/cif_core.dic'
dictionary named 'cif_core.dic' version 2.4.1 from 2010-06-29.

Automatic conversion script
Id: cif_fix_enum 1527 2010-12-29 10:47:43Z saulius 

The following automatic conversions were performed:

'_symmetry_cell_setting' value 'Monoclinic' changed to 'monoclinic'
according to /home/saulius/struct/CIF-dictionaries/cif_core.dic
dictionary named 'cif_core.dic' version 2.4.1 from 2010-06-29.

Automatic conversion script
Id: cif_fix_values 1715 2011-07-08 13:25:40Z adriana 
;
_cod_original_cell_volume 741.027(18)
_cod_original_sg_symbol_H-M P21/n
_cod_database_code 2016956
_cod_database_fobs_code 2016956

loop_
_symmetry_equiv_pos_as_xyz
'x, y, z'
'-x+1/2, y+1/2, -z+1/2'
'-x, -y, -z'
'x-1/2, -y-1/2, z-1/2'

loop_
_atom_site_type_symbol
_atom_site_label
_atom_site_fract_x
_atom_site_fract_y
_atom_site_fract_z
_atom_site_U_iso_or_equiv
_atom_site_adp_type
_atom_site_calc_flag
_atom_site_refinement_flags
_atom_site_occupancy
_atom_site_disorder_assembly
_atom_site_disorder_group
Br Br1 0.99845(12) 0.219200(16) -0.10234(7) 0.03378(17) Uani d . 1 . .
C C1 0.6805(11) 0.12646(14) 0.1950(7) 0.0281(9) Uani d . 1 . .
H H1 0.7649 0.1303 0.0608 0.034 Uiso calc R 1 . .
Cu Cu1 0.51855(17) 0.22119(2) 0.14298(10) 0.0403(2) Uani d . 1 . .
N N1 0.5638(10) 0.16183(12) 0.2960(6) 0.0291(8) Uani d . 1 . .
O O1 0.7960(11) 0.00908(11) 0.2337(6) 0.0528(11) Uani d . 1 . .
C C2 0.6818(11) 0.08460(14) 0.2797(7) 0.0285(9) Uani d . 1 . .
O O2 0.9427(11) 0.05548(11) -0.0182(6) 0.0467(9) Uani d . 1 . .
H H2 1.0120 0.0325 -0.0697 0.070 Uiso calc R 1 . .
C C3 0.5551(13) 0.07851(15) 0.4806(7) 0.0337(10) Uani d . 1 . .
H H3 0.5511 0.0507 0.5418 0.040 Uiso calc R 1 . .
C C4 0.4359(12) 0.11470(16) 0.5864(7) 0.0353(11) Uani d . 1 . .
H H4 0.3496 0.1117 0.7205 0.042 Uiso calc R 1 . .
C C5 0.4466(12) 0.15557(16) 0.4904(7) 0.0333(10) Uani d . 1 . .
H H5 0.3689 0.1799 0.5640 0.040 Uiso calc R 1 . .
C C6 0.8158(12) 0.04736(15) 0.1578(7) 0.0332(10) Uani d . 1 . .

loop_
_atom_site_aniso_label
_atom_site_aniso_U_11
_atom_site_aniso_U_22
_atom_site_aniso_U_33
_atom_site_aniso_U_12
_atom_site_aniso_U_13
_atom_site_aniso_U_23
Br1 0.0335(3) 0.0370(3) 0.0315(3) 0.0006(2) 0.00779(18) 0.0037(2)
C1 0.036(2) 0.025(2) 0.024(2) 0.0011(19) 0.0057(17) -0.0019(18)
Cu1 0.0523(4) 0.0306(3) 0.0386(4) 0.0063(3) 0.0089(3) 0.0020(3)
N1 0.036(2) 0.0244(19) 0.0272(19) 0.0017(16) 0.0048(15) -0.0025(15)
O1 0.089(3) 0.0208(18) 0.051(2) 0.0066(18) 0.028(2) 0.0037(16)
C2 0.032(2) 0.024(2) 0.030(2) -0.0020(18) 0.0023(18) -0.0008(18)
O2 0.075(3) 0.0257(18) 0.042(2) 0.0077(18) 0.0220(18) -0.0024(15)
C3 0.043(3) 0.029(2) 0.029(2) -0.002(2) 0.0032(19) 0.007(2)
C4 0.044(3) 0.037(3) 0.025(2) -0.003(2) 0.0079(19) 0.001(2)
C5 0.040(3) 0.033(3) 0.027(2) 0.005(2) 0.0061(19) -0.004(2)
C6 0.041(3) 0.028(2) 0.031(2) -0.001(2) 0.0048(19) 0.0010(19)

loop_
_atom_type_symbol
_atom_type_description
_atom_type_scat_dispersion_real
_atom_type_scat_dispersion_imag
_atom_type_scat_source
C C 0.0033 0.0016 'International Tables Vol C Tables 4.2.6.8 and 6.1.1.4'
H H 0.0000 0.0000 'International Tables Vol C Tables 4.2.6.8 and 6.1.1.4'
N N 0.0061 0.0033 'International Tables Vol C Tables 4.2.6.8 and 6.1.1.4'
O O 0.0106 0.0060 'International Tables Vol C Tables 4.2.6.8 and 6.1.1.4'
Cu Cu 0.3201 1.2651 'International Tables Vol C Tables 4.2.6.8 and 6.1.1.4'
Br Br -0.2901 2.4595 'International Tables Vol C Tables 4.2.6.8 and 6.1.1.4'

loop_
_geom_angle_atom_site_label_1
_geom_angle_atom_site_label_2
_geom_angle_atom_site_label_3
_geom_angle_site_symmetry_1
_geom_angle_site_symmetry_3
_geom_angle
_geom_angle_publ_flag
Cu1 Br1 Cu1 4_665 1_655 110.02(3) yes
Cu1 Br1 Cu1 4_665 . 116.48(3) yes
Cu1 Br1 Cu1 1_655 . 102.81(3) yes
N1 C1 C2 . . 123.3(4) ?
N1 C1 H1 . . 118.3 ?
C2 C1 H1 . . 118.3 ?
N1 Cu1 Br1 . 4_566 110.51(10) yes
N1 Cu1 Br1 . 1_455 108.64(11) yes
Br1 Cu1 Br1 4_566 1_455 112.26(3) yes
N1 Cu1 Br1 . . 102.93(10) yes
Br1 Cu1 Br1 4_566 . 118.84(3) yes
Br1 Cu1 Br1 1_455 . 102.81(3) yes
C1 N1 C5 . . 117.3(4) ?
C1 N1 Cu1 . . 120.3(3) ?
C5 N1 Cu1 . . 122.0(3) ?
C1 C2 C3 . . 118.7(4) ?
C1 C2 C6 . . 119.9(4) ?
C3 C2 C6 . . 121.4(4) ?
C6 O2 H2 . . 109.5 ?
C4 C3 C2 . . 118.5(4) ?
C4 C3 H3 . . 120.8 ?
C2 C3 H3 . . 120.8 ?
C3 C4 C5 . . 119.1(4) ?
C3 C4 H4 . . 120.5 ?
C5 C4 H4 . . 120.5 ?
N1 C5 C4 . . 123.1(4) ?
N1 C5 H5 . . 118.5 ?
C4 C5 H5 . . 118.5 ?
O1 C6 O2 . . 123.3(4) ?
O1 C6 C2 . . 118.6(4) ?
O2 C6 C2 . . 118.1(4) ?

loop_
_geom_bond_atom_site_label_1
_geom_bond_atom_site_label_2
_geom_bond_site_symmetry_2
_geom_bond_distance
_geom_bond_publ_flag
Br1 Cu1 4_665 2.4242(8) yes
Br1 Cu1 1_655 2.4757(9) yes
Br1 Cu1 . 2.4806(8) yes
C1 N1 . 1.340(5) ?
C1 C2 . 1.380(6) ?
C1 H1 . 0.9300 ?
Cu1 N1 . 2.049(4) ?
Cu1 Br1 4_566 2.4242(8) yes
Cu1 Br1 1_455 2.4757(8) yes
N1 C5 . 1.343(6) ?
O1 C6 . 1.261(6) ?
C2 C3 . 1.394(6) ?
C2 C6 . 1.477(6) ?
O2 C6 . 1.261(6) ?
O2 H2 . 0.8200 ?
C3 C4 . 1.378(7) ?
C3 H3 . 0.9300 ?
C4 C5 . 1.383(7) ?
C4 H4 . 0.9300 ?
C5 H5 . 0.9300 ?

loop_
_geom_hbond_atom_site_label_D
_geom_hbond_atom_site_label_H
_geom_hbond_atom_site_label_A
_geom_hbond_site_symmetry_A
_geom_hbond_distance_DH
_geom_hbond_distance_HA
_geom_hbond_distance_DA
_geom_hbond_angle_DHA
C5 H5 Br1 1_456 0.93 2.87 3.716(4) 152.1
O2 H2 O1 3_755 0.82 1.82 2.620(5) 165.7
